data_4314000
loop_
_publ_author_name
'Srijit Das'
'Chen-Hsiung Hung'
'Sreebrata Goswami'

_publ_section_title
;
 Syntheses and Structures of Zwitterionic Indium(III) and Di-zinc
 Compounds of an Extended Nitrogenous Ligand. Examples of Unusually Long
 Wavelength Transitions in d10-Metal Complexes
;
_journal_name_full 'Inorganic Chemistry'
_journal_page_first 5153
_journal_page_last 5157
_journal_paper_doi 10.1021/ic030009c
_journal_volume 42
_journal_year 2003
_chemical_formula_sum 'C32 H24 Cl2 N10 Zn2'
_chemical_formula_weight 750.26
_chemical_name_systematic
;
  ?
;
_space_group_IT_number 43
_symmetry_cell_setting orthorhombic
_symmetry_space_group_name_Hall 'F 2 -2d'
_symmetry_space_group_name_H-M 'F d d 2'
_atom_sites_solution_hydrogens geom
_atom_sites_solution_primary direct
_atom_sites_solution_secondary difmap
_audit_creation_method SHELXL-97
_cell_angle_alpha 90.00
_cell_angle_beta 90.00
_cell_angle_gamma 90.00
_cell_formula_units_Z 8
_cell_length_a 29.419(2)
_cell_length_b 11.8121(8)
_cell_length_c 17.7672(13)
_cell_measurement_temperature 293(2)
_cell_volume 6174.1(7)
_computing_cell_refinement 'Bruker SMART'
_computing_data_collection 'Bruker SMART'
_computing_data_reduction 'Bruker SHELXTL'
_computing_molecular_graphics 'Bruker SHELXTL'
_computing_publication_material 'Bruker SHELXTL'
_computing_structure_refinement 'SHELXL-97 (Sheldrick, 1997)'
_computing_structure_solution 'SHELXS-97 (Sheldrick, 1990)'
_diffrn_ambient_temperature 150(2)
_diffrn_measured_fraction_theta_full 0.999
_diffrn_measured_fraction_theta_max 0.999
_diffrn_measurement_device_type 'CCD area detector'
_diffrn_measurement_method 'phi and omega scans'
_diffrn_radiation_monochromator graphite
_diffrn_radiation_source 'fine-focus sealed tube'
_diffrn_radiation_type MoK\a
_diffrn_radiation_wavelength 0.71073
_diffrn_reflns_av_R_equivalents 0.0467
_diffrn_reflns_av_sigmaI/netI 0.0657
_diffrn_reflns_limit_h_max 37
_diffrn_reflns_limit_h_min -37
_diffrn_reflns_limit_k_max 12
_diffrn_reflns_limit_k_min -15
_diffrn_reflns_limit_l_max 23
_diffrn_reflns_limit_l_min -15
_diffrn_reflns_number 9574
_diffrn_reflns_theta_full 27.51
_diffrn_reflns_theta_max 27.51
_diffrn_reflns_theta_min 2.18
_exptl_absorpt_coefficient_mu 1.769
_exptl_absorpt_correction_T_max 0.9486
_exptl_absorpt_correction_T_min 0.7250
_exptl_absorpt_correction_type 'Empirical Used SADABS'
_exptl_crystal_colour black
_exptl_crystal_density_diffrn 1.614
_exptl_crystal_density_method 'not measured'
_exptl_crystal_description Cubic
_exptl_crystal_F_000 3040
_exptl_crystal_size_max 0.25
_exptl_crystal_size_mid 0.20
_exptl_crystal_size_min 0.18
_refine_diff_density_max 0.472
_refine_diff_density_min -0.332
_refine_diff_density_rms 0.092
_refine_ls_abs_structure_details 'Flack H D (1983), Acta Cryst. A39, 876-881'
_refine_ls_abs_structure_Flack 0.71(2)
_refine_ls_extinction_method none
_refine_ls_goodness_of_fit_ref 0.981
_refine_ls_hydrogen_treatment mixed
_refine_ls_matrix_type full
_refine_ls_number_parameters 208
_refine_ls_number_reflns 2872
_refine_ls_number_restraints 1
_refine_ls_restrained_S_all 0.981
_refine_ls_R_factor_all 0.0578
_refine_ls_R_factor_gt 0.0460
_refine_ls_shift/su_max 0.000
_refine_ls_shift/su_mean 0.000
_refine_ls_structure_factor_coef Fsqd
_refine_ls_weighting_details 'calc w=1/[\s^2^(Fo^2^)+(0.0749P)^2^+0.0000P] where P=(Fo^2^+2Fc^2^)/3'
_refine_ls_weighting_scheme calc
_refine_ls_wR_factor_gt 0.1138
_refine_ls_wR_factor_ref 0.1193
_reflns_number_gt 2344
_reflns_number_total 2872
_reflns_threshold_expression >2sigma(I)
_cod_data_source_file ic030009c_2.cif
_cod_data_source_block C32H24Cl2N10Zn2
_cod_depositor_comments
;
The following automatic conversions were performed:

'_symmetry_cell_setting' value 'Orthorhombic' changed to
'orthorhombic' according to the built-in table from CIF Core
dictionary named 'cif_core.dic' version 2.4.1 from 2010-06-29.

Automatic conversion script
Id: cif_fix_values 1646 2011-03-28 12:23:43Z adriana 
;
_cod_original_cell_volume 6174.0(8)
_cod_database_code 4314000

loop_
_symmetry_equiv_pos_as_xyz
'x, y, z'
'-x, -y, z'
'x+1/4, -y+1/4, z+1/4'
'-x+1/4, y+1/4, z+1/4'
'x, y+1/2, z+1/2'
'-x, -y+1/2, z+1/2'
'x+1/4, -y+3/4, z+3/4'
'-x+1/4, y+3/4, z+3/4'
'x+1/2, y, z+1/2'
'-x+1/2, -y, z+1/2'
'x+3/4, -y+1/4, z+3/4'
'-x+3/4, y+1/4, z+3/4'
'x+1/2, y+1/2, z'
'-x+1/2, -y+1/2, z'
'x+3/4, -y+3/4, z+1/4'
'-x+3/4, y+3/4, z+1/4'

loop_
_atom_site_label
_atom_site_type_symbol
_atom_site_fract_x
_atom_site_fract_y
_atom_site_fract_z
_atom_site_U_iso_or_equiv
_atom_site_adp_type
_atom_site_occupancy
_atom_site_symmetry_multiplicity
_atom_site_calc_flag
_atom_site_refinement_flags
_atom_site_disorder_assembly
_atom_site_disorder_group
Zn1 Zn 0.480776(19) 0.82454(5) 0.12476(3) 0.02851(17) Uani 1 1 d . . .
Cl1 Cl 0.43382(5) 0.71055(13) 0.05735(9) 0.0393(4) Uani 1 1 d . . .
N1 N 0.51605(13) 0.6911(4) 0.1872(3) 0.0286(10) Uani 1 1 d . . .
N2 N 0.48830(14) 0.7877(4) 0.2950(3) 0.0288(10) Uani 1 1 d . . .
N3 N 0.47300(14) 0.8548(4) 0.2441(3) 0.0269(10) Uani 1 1 d . . .
N4 N 0.44615(15) 0.9792(4) 0.1312(3) 0.0326(10) Uani 1 1 d . . .
N5 N 0.53415(15) 0.8650(3) 0.0543(3) 0.0292(10) Uani 1 1 d . . .
C1 C 0.54030(18) 0.6063(5) 0.1565(4) 0.0358(13) Uani 1 1 d . . .
H1 H 0.5416 0.6002 0.1043 0.043 Uiso 1 1 calc R . .
C2 C 0.56324(19) 0.5283(5) 0.1997(4) 0.0407(15) Uani 1 1 d . . .
H2 H 0.5797 0.4701 0.1774 0.049 Uiso 1 1 calc R . .
C3 C 0.56129(19) 0.5387(5) 0.2775(4) 0.0425(16) Uani 1 1 d . . .
H3 H 0.5770 0.4880 0.3079 0.051 Uiso 1 1 calc R . .
C4 C 0.53618(19) 0.6235(5) 0.3093(4) 0.0372(13) Uani 1 1 d . . .
H4 H 0.5341 0.6302 0.3613 0.045 Uiso 1 1 calc R . .
C5 C 0.51368(17) 0.7004(5) 0.2620(4) 0.0300(12) Uani 1 1 d . . .
C6 C 0.44782(17) 0.9494(4) 0.2635(3) 0.0276(11) Uani 1 1 d . . .
C7 C 0.43711(18) 0.9827(5) 0.3382(3) 0.0323(12) Uani 1 1 d . . .
H7 H 0.4469 0.9394 0.3788 0.039 Uiso 1 1 calc R . .
C8 C 0.41245(19) 1.0784(5) 0.3498(4) 0.0366(14) Uani 1 1 d . . .
H8 H 0.4059 1.1022 0.3986 0.044 Uiso 1 1 calc R . .
C9 C 0.39674(18) 1.1417(5) 0.2874(4) 0.0342(13) Uani 1 1 d . . .
H9 H 0.3784 1.2045 0.2959 0.041 Uiso 1 1 calc R . .
C10 C 0.40762(17) 1.1138(4) 0.2151(3) 0.0289(12) Uani 1 1 d . . .
H10 H 0.3975 1.1584 0.1754 0.035 Uiso 1 1 calc R . .
C11 C 0.43462(16) 1.0159(4) 0.2006(3) 0.0262(11) Uani 1 1 d . . .
C12 C 0.43833(17) 1.0442(4) 0.0675(3) 0.0281(11) Uani 1 1 d . . .
C13 C 0.40531(18) 1.0133(5) 0.0155(4) 0.0340(13) Uani 1 1 d . . .
H13 H 0.3872 0.9502 0.0243 0.041 Uiso 1 1 calc R . .
C14 C 0.39946(18) 1.0762(5) -0.0491(4) 0.0349(13) Uani 1 1 d . . .
H14 H 0.3772 1.0562 -0.0837 0.042 Uiso 1 1 calc R . .
C15 C 0.53951(19) 0.8057(5) -0.0095(3) 0.0311(12) Uani 1 1 d . . .
H15 H 0.5200 0.7454 -0.0189 0.037 Uiso 1 1 calc R . .
C16 C 0.57304(18) 0.8305(5) -0.0621(4) 0.0328(12) Uani 1 1 d . . .
H16 H 0.5769 0.7859 -0.1047 0.039 Uiso 1 1 calc R . .

loop_
_atom_site_aniso_label
_atom_site_aniso_U_11
_atom_site_aniso_U_22
_atom_site_aniso_U_33
_atom_site_aniso_U_23
_atom_site_aniso_U_13
_atom_site_aniso_U_12
Zn1 0.0302(3) 0.0279(3) 0.0273(3) 0.0016(3) 0.0037(3) 0.0055(2)
Cl1 0.0312(7) 0.0467(8) 0.0400(9) -0.0061(7) -0.0015(6) 0.0009(6)
N1 0.027(2) 0.026(2) 0.032(3) 0.004(2) 0.0008(19) 0.0015(16)
N2 0.031(2) 0.027(2) 0.029(3) 0.0050(19) -0.0001(19) -0.0048(17)
N3 0.023(2) 0.026(2) 0.031(3) 0.0038(19) 0.0012(18) -0.0016(16)
N4 0.039(2) 0.031(2) 0.027(2) 0.004(2) 0.003(2) 0.0112(19)
N5 0.032(2) 0.023(2) 0.033(3) -0.003(2) 0.006(2) 0.0059(18)
C1 0.032(3) 0.032(3) 0.043(4) -0.001(3) 0.000(3) 0.003(2)
C2 0.034(3) 0.029(3) 0.060(4) 0.003(3) 0.003(3) 0.002(2)
C3 0.034(3) 0.037(3) 0.057(4) 0.020(3) 0.002(3) 0.006(2)
C4 0.034(3) 0.036(3) 0.041(4) 0.010(3) -0.002(3) 0.000(2)
C5 0.025(3) 0.027(3) 0.038(3) 0.004(2) -0.001(2) -0.005(2)
C6 0.023(2) 0.027(3) 0.033(3) -0.002(2) 0.005(2) -0.0022(19)
C7 0.034(3) 0.033(3) 0.030(3) 0.000(2) 0.002(2) -0.006(2)
C8 0.042(3) 0.035(3) 0.033(3) -0.010(3) 0.014(3) -0.006(3)
C9 0.030(3) 0.032(3) 0.041(4) -0.005(2) 0.011(3) -0.002(2)
C10 0.023(3) 0.026(3) 0.038(3) 0.000(2) 0.001(2) -0.002(2)
C11 0.019(2) 0.029(3) 0.030(3) -0.004(2) 0.000(2) -0.004(2)
C12 0.030(3) 0.029(3) 0.025(3) -0.001(2) 0.003(2) 0.009(2)
C13 0.026(3) 0.039(3) 0.037(3) 0.002(3) 0.003(2) -0.003(2)
C14 0.026(3) 0.046(3) 0.033(3) -0.001(3) -0.005(2) 0.001(2)
C15 0.033(3) 0.028(3) 0.032(3) -0.001(2) 0.003(2) 0.003(2)
C16 0.031(3) 0.038(3) 0.030(3) -0.004(3) 0.004(2) 0.005(2)

loop_
_atom_type_symbol
_atom_type_description
_atom_type_scat_dispersion_real
_atom_type_scat_dispersion_imag
_atom_type_scat_source
C C 0.0033 0.0016 'International Tables Vol C Tables 4.2.6.8 and 6.1.1.4'
H H 0.0000 0.0000 'International Tables Vol C Tables 4.2.6.8 and 6.1.1.4'
N N 0.0061 0.0033 'International Tables Vol C Tables 4.2.6.8 and 6.1.1.4'
Zn Zn 0.2839 1.4301 'International Tables Vol C Tables 4.2.6.8 and 6.1.1.4'
Cl Cl 0.1484 0.1585 'International Tables Vol C Tables 4.2.6.8 and 6.1.1.4'

loop_
_geom_angle_atom_site_label_1
_geom_angle_atom_site_label_2
_geom_angle_atom_site_label_3
_geom_angle
_geom_angle_site_symmetry_1
_geom_angle_site_symmetry_3
_geom_angle_publ_flag
N5 Zn1 N4 101.59(17) . . ?
N5 Zn1 N3 129.57(18) . . ?
N4 Zn1 N3 75.60(19) . . ?
N5 Zn1 N1 96.50(17) . . ?
N4 Zn1 N1 146.2(2) . . ?
N3 Zn1 N1 70.87(17) . . ?
N5 Zn1 Cl1 106.26(14) . . ?
N4 Zn1 Cl1 104.48(14) . . ?
N3 Zn1 Cl1 123.43(12) . . ?
N1 Zn1 Cl1 97.40(12) . . ?
C5 N1 C1 119.5(5) . . ?
C5 N1 Zn1 114.9(3) . . ?
C1 N1 Zn1 125.6(4) . . ?
N3 N2 C5 110.2(5) . . ?
N2 N3 C6 120.7(5) . . ?
N2 N3 Zn1 123.5(4) . . ?
C6 N3 Zn1 115.7(4) . . ?
C11 N4 C12 121.7(4) . . ?
C11 N4 Zn1 116.8(4) . . ?
C12 N4 Zn1 121.3(4) . . ?
C15 N5 C12 119.0(5) . 2_675 ?
C15 N5 Zn1 118.8(4) . . ?
C12 N5 Zn1 122.0(4) 2_675 . ?
N1 C1 C2 122.1(6) . . ?
C1 C2 C3 118.4(6) . . ?
C4 C3 C2 119.9(6) . . ?
C3 C4 C5 118.8(6) . . ?
N1 C5 N2 120.4(5) . . ?
N1 C5 C4 121.2(5) . . ?
N2 C5 C4 118.4(6) . . ?
N3 C6 C11 113.4(5) . . ?
N3 C6 C7 125.1(5) . . ?
C11 C6 C7 121.5(5) . . ?
C8 C7 C6 119.4(5) . . ?
C7 C8 C9 119.6(5) . . ?
C10 C9 C8 122.3(5) . . ?
C9 C10 C11 119.8(6) . . ?
N4 C11 C6 118.2(5) . . ?
N4 C11 C10 124.4(5) . . ?
C6 C11 C10 117.3(5) . . ?
N5 C12 N4 118.5(5) 2_675 . ?
N5 C12 C13 120.5(5) 2_675 . ?
N4 C12 C13 120.9(5) . . ?
C14 C13 C12 119.9(5) . . ?
C13 C14 C16 119.6(6) . 2_675 ?
N5 C15 C16 122.7(5) . . ?
C14 C16 C15 118.0(6) 2_675 . ?

loop_
_geom_bond_atom_site_label_1
_geom_bond_atom_site_label_2
_geom_bond_distance
_geom_bond_site_symmetry_2
_geom_bond_publ_flag
Zn1 N5 2.064(5) . ?
Zn1 N4 2.095(4) . ?
Zn1 N3 2.163(5) . ?
Zn1 N1 2.189(4) . ?
Zn1 Cl1 2.2706(16) . ?
N1 C5 1.335(8) . ?
N1 C1 1.345(7) . ?
N2 N3 1.284(7) . ?
N2 C5 1.402(7) . ?
N3 C6 1.385(7) . ?
N4 C11 1.351(7) . ?
N4 C12 1.387(7) . ?
N5 C15 1.342(7) . ?
N5 C12 1.364(7) 2_675 ?
C1 C2 1.376(9) . ?
C2 C3 1.388(10) . ?
C3 C4 1.367(9) . ?
C4 C5 1.403(8) . ?
C6 C11 1.420(8) . ?
C6 C7 1.419(8) . ?
C7 C8 1.359(8) . ?
C8 C9 1.416(9) . ?
C9 C10 1.364(8) . ?
C10 C11 1.426(7) . ?
C12 N5 1.364(7) 2_675 ?
C12 C13 1.389(8) . ?
C13 C14 1.377(9) . ?
C14 C16 1.387(8) 2_675 ?
C15 C16 1.390(8) . ?
C16 C14 1.387(8) 2_675 ?
